data_4088936
loop_
_publ_author_name
'Chan, Ka Wing'
'Bai, Wei'
'Lee, Kui Fun'
'Lee, Ka-Ho'
'Sung, Herman H. Y.'
'Williams, Ian D.'
'Lin, Zhenyang'
'Jia, Guochen'

_publ_section_title
;
 Synthesis of Rhenium Vinylidene and Carbyne Complexes from Reactions of
 [Re(dppm)3]I with Terminal Alkynes and Alkynols
;
_journal_issue 20
_journal_name_full Organometallics
_journal_page_first 3520
_journal_paper_doi 10.1021/acs.organomet.6b00568
_journal_volume 35
_journal_year 2016
_chemical_formula_moiety 'C65 H56 I O P4 Re'
_chemical_formula_sum 'C65 H56 I O P4 Re'
_chemical_formula_weight 1290.08
_space_group_IT_number 14
_space_group_name_Hall '-P 2ybc'
_space_group_name_H-M_alt 'P 1 21/c 1'
_symmetry_cell_setting monoclinic
_symmetry_space_group_name_H-M 'P 1 21/c 1'
_atom_sites_solution_hydrogens geom
_atom_sites_solution_primary direct
_atom_sites_solution_secondary difmap
_audit_creation_date 2013-08-22
_audit_creation_method
;
  Olex2 1.2-beta
  (compiled May  9 2012 12:37:22, GUI svn.r4230)
;
_cell_angle_alpha 90.00
_cell_angle_beta 109.061(2)
_cell_angle_gamma 90.00
_cell_formula_units_Z 4
_cell_length_a 24.3640(4)
_cell_length_b 11.36180(10)
_cell_length_c 20.4318(3)
_cell_measurement_reflns_used 14658
_cell_measurement_temperature 173.00(14)
_cell_measurement_theta_max 71.5650
_cell_measurement_theta_min 4.5070
_cell_volume 5345.80(14)
_computing_cell_refinement
;
CrysAlisPro, Agilent Technologies,
Version 1.171.36.28 (release 01-02-2013 CrysAlis171 .NET)
(compiled Feb  1 2013,16:14:44)
;
_computing_data_collection
;
CrysAlisPro, Agilent Technologies,
Version 1.171.36.28 (release 01-02-2013 CrysAlis171 .NET)
(compiled Feb  1 2013,16:14:44)
;
_computing_data_reduction
;
CrysAlisPro, Agilent Technologies,
Version 1.171.36.28 (release 01-02-2013 CrysAlis171 .NET)
(compiled Feb  1 2013,16:14:44)
;
_computing_molecular_graphics
;
O. V. Dolomanov, L. J. Bourhis, R. J. Gildea, J. A. K. Howard and H. Puschmann,
OLEX2: a complete structure solution, refinement and analysis program.
J. Appl. Cryst. (2009). 42, 339-341.
;
_computing_publication_material
;
O. V. Dolomanov, L. J. Bourhis, R. J. Gildea, J. A. K. Howard and H. Puschmann,
OLEX2: a complete structure solution, refinement and analysis program.
J. Appl. Cryst. (2009). 42, 339-341.
;
_computing_structure_refinement
;
XL, G.M. Sheldrick, Acta Cryst.
(2008). A64, 112-122
;
_computing_structure_solution
;
XS, G.M. Sheldrick, Acta Cryst.
(2008). A64, 112-122
;
_diffrn_ambient_temperature 173.00(14)
_diffrn_detector_area_resol_mean 15.9578
_diffrn_measured_fraction_theta_full 0.9941
_diffrn_measured_fraction_theta_max 0.6829
_diffrn_measurement_details
;
#__ type_ start__ end____ width___ exp.time_
  1 omega   40.00   71.00   1.0000   15.0000
omega____ theta____ kappa____ phi______ frames
    -      110.0000  -38.0000   30.0000 31

#__ type_ start__ end____ width___ exp.time_
  2 omega   32.00   76.00   1.0000    5.0000
omega____ theta____ kappa____ phi______ frames
    -        0.0000 -178.0000  150.0000 44

#__ type_ start__ end____ width___ exp.time_
  3 omega  -17.00   71.00   1.0000    5.0000
omega____ theta____ kappa____ phi______ frames
    -       55.0000  -38.0000   90.0000 88

#__ type_ start__ end____ width___ exp.time_
  4 omega   73.00  123.00   1.0000    5.0000
omega____ theta____ kappa____ phi______ frames
    -       55.0000  125.0000   60.0000 50

#__ type_ start__ end____ width___ exp.time_
  5 omega  -17.00   71.00   1.0000    5.0000
omega____ theta____ kappa____ phi______ frames
    -       55.0000  -38.0000 -180.0000 88

#__ type_ start__ end____ width___ exp.time_
  6 omega   -3.00   91.00   1.0000    5.0000
omega____ theta____ kappa____ phi______ frames
    -       55.0000 -125.0000  120.0000 94

#__ type_ start__ end____ width___ exp.time_
  7 omega  -71.00    8.00   1.0000   15.0000
omega____ theta____ kappa____ phi______ frames
    -      -64.0000   38.0000   60.0000 79

#__ type_ start__ end____ width___ exp.time_
  8 omega -141.00  -84.00   1.0000   15.0000
omega____ theta____ kappa____ phi______ frames
    -      -64.0000  178.0000  120.0000 57

#__ type_ start__ end____ width___ exp.time_
  9 omega   88.00  164.00   1.0000   15.0000
omega____ theta____ kappa____ phi______ frames
    -      110.0000   50.0000  120.0000 76

#__ type_ start__ end____ width___ exp.time_
 10 omega   43.00  149.00   1.0000   15.0000
omega____ theta____ kappa____ phi______ frames
    -      110.0000  -93.0000  -54.5109 106

#__ type_ start__ end____ width___ exp.time_
 11 omega   42.00   68.00   1.0000   15.0000
omega____ theta____ kappa____ phi______ frames
    -      110.0000  -38.0000   90.0000 26

#__ type_ start__ end____ width___ exp.time_
 12 omega   40.00   71.00   1.0000   15.0000
omega____ theta____ kappa____ phi______ frames
    -      110.0000  -38.0000    0.0000 31

#__ type_ start__ end____ width___ exp.time_
 13 omega   39.00   68.00   1.0000   15.0000
omega____ theta____ kappa____ phi______ frames
    -      110.0000  -38.0000 -180.0000 29

#__ type_ start__ end____ width___ exp.time_
 14 omega   38.00   71.00   1.0000   15.0000
omega____ theta____ kappa____ phi______ frames
    -      110.0000  -38.0000  120.0000 33

#__ type_ start__ end____ width___ exp.time_
 15 omega   39.00   70.00   1.0000   15.0000
omega____ theta____ kappa____ phi______ frames
    -      110.0000  -38.0000  -60.0000 31

#__ type_ start__ end____ width___ exp.time_
 16 omega   40.00   71.00   1.0000   15.0000
omega____ theta____ kappa____ phi______ frames
    -      110.0000  -38.0000 -120.0000 31

#__ type_ start__ end____ width___ exp.time_
 17 omega   86.00  148.00   1.0000   15.0000
omega____ theta____ kappa____ phi______ frames
    -      110.0000  -92.0000   30.0000 62

#__ type_ start__ end____ width___ exp.time_
 18 omega   40.00   71.00   1.0000   15.0000
omega____ theta____ kappa____ phi______ frames
    -      110.0000  -38.0000  -30.0000 31

#__ type_ start__ end____ width___ exp.time_
 19 omega   48.00   74.00   1.0000   15.0000
omega____ theta____ kappa____ phi______ frames
    -      110.0000  -92.0000   30.0000 26

#__ type_ start__ end____ width___ exp.time_
 20 omega   38.00   71.00   1.0000   15.0000
omega____ theta____ kappa____ phi______ frames
    -      110.0000  -38.0000 -150.0000 33

#__ type_ start__ end____ width___ exp.time_
 21 omega   40.00   71.00   1.0000   15.0000
omega____ theta____ kappa____ phi______ frames
    -      110.0000  -38.0000  150.0000 31

#__ type_ start__ end____ width___ exp.time_
 22 omega   51.00   83.00   1.0000   15.0000
omega____ theta____ kappa____ phi______ frames
    -      110.0000  -50.0000  -90.0000 32

#__ type_ start__ end____ width___ exp.time_
 23 omega   37.00  177.00   1.0000   15.0000
omega____ theta____ kappa____ phi______ frames
    -      110.0000    0.0000   90.0000 140

#__ type_ start__ end____ width___ exp.time_
 24 omega   79.00  149.00   1.0000   15.0000
omega____ theta____ kappa____ phi______ frames
    -      110.0000  -93.0000  128.4470 70

#__ type_ start__ end____ width___ exp.time_
 25 omega   42.00   68.00   1.0000   15.0000
omega____ theta____ kappa____ phi______ frames
    -      110.0000  -93.0000  128.4470 26
;
_diffrn_measurement_device 'kappa diffractometer'
_diffrn_measurement_device_type 'Xcalibur, Sapphire3, Gemini ultra'
_diffrn_measurement_method '\w scans'
_diffrn_orient_matrix_UB_11 -0.0238685000
_diffrn_orient_matrix_UB_12 -0.0463020000
_diffrn_orient_matrix_UB_13 0.0498200000
_diffrn_orient_matrix_UB_21 -0.0731209000
_diffrn_orient_matrix_UB_22 0.0490596000
_diffrn_orient_matrix_UB_23 -0.0307442000
_diffrn_orient_matrix_UB_31 -0.0211375000
_diffrn_orient_matrix_UB_32 -0.1175859000
_diffrn_orient_matrix_UB_33 -0.0324221000
_diffrn_radiation_monochromator mirror
_diffrn_radiation_probe x-ray
_diffrn_radiation_type CuK\a
_diffrn_radiation_wavelength 1.5418
_diffrn_reflns_av_R_equivalents 0.0738
_diffrn_reflns_av_unetI/netI 0.0685
_diffrn_reflns_limit_h_max 26
_diffrn_reflns_limit_h_min -29
_diffrn_reflns_limit_k_max 13
_diffrn_reflns_limit_k_min -9
_diffrn_reflns_limit_l_max 24
_diffrn_reflns_limit_l_min -24
_diffrn_reflns_number 31289
_diffrn_reflns_theta_full 66.50
_diffrn_reflns_theta_max 67.00
_diffrn_reflns_theta_min 4.52
_diffrn_source 'sealed X-ray tube'
_diffrn_source_current 35
_diffrn_source_power 1.75
_diffrn_source_target Cu
_diffrn_source_voltage 50
_exptl_absorpt_coefficient_mu 10.446
_exptl_absorpt_correction_T_max 1.00000
_exptl_absorpt_correction_T_min 0.33477
_exptl_absorpt_correction_type multi-scan
_exptl_absorpt_process_details
;
CrysAlisPro, Agilent Technologies,
Version 1.171.36.28 (release 01-02-2013 CrysAlis171 .NET)
(compiled Feb  1 2013,16:14:44)
Empirical absorption correction using spherical harmonics,
 implemented in SCALE3 ABSPACK scaling algorithm.
;
_exptl_crystal_colour orange
_exptl_crystal_density_diffrn 1.603
_exptl_crystal_density_method 'not measured'
_exptl_crystal_description needle
_exptl_crystal_F_000 2568
_exptl_crystal_size_max 0.3
_exptl_crystal_size_mid 0.08
_exptl_crystal_size_min 0.05
_refine_diff_density_max 1.497
_refine_diff_density_min -0.767
_refine_diff_density_rms 0.139
_refine_ls_extinction_method none
_refine_ls_goodness_of_fit_ref 1.005
_refine_ls_hydrogen_treatment constr
_refine_ls_matrix_type full
_refine_ls_number_parameters 649
_refine_ls_number_reflns 9469
_refine_ls_number_restraints 0
_refine_ls_restrained_S_all 1.005
_refine_ls_R_factor_all 0.0460
_refine_ls_R_factor_gt 0.0390
_refine_ls_shift/su_max 0.001
_refine_ls_shift/su_mean 0.000
_refine_ls_structure_factor_coef Fsqd
_refine_ls_weighting_details 'calc w=1/[\s^2^(Fo^2^)+(0.0423P)^2^+0.0000P] where P=(Fo^2^+2Fc^2^)/3'
_refine_ls_weighting_scheme calc
_refine_ls_wR_factor_gt 0.0911
_refine_ls_wR_factor_ref 0.0957
_reflns_number_gt 8202
_reflns_number_total 9469
_reflns_threshold_expression >2sigma(I)
_cod_data_source_file om6b00568_si_003.cif
_cod_data_source_block 11
_cod_original_cell_volume 5345.80(13)
_cod_original_sg_symbol_H-M P2(1)/c
_cod_database_code 4088936
_publcif_datablock.id {7e82ab76-ef34-4745-9acd-49dd2ed50f44}

_reflns_odcompleteness_completeness 99.41
_reflns_odcompleteness_iscentric 1
_reflns_odcompleteness_theta 68.13
_publcif_info_exptl_table_max_cols 4
_publcif_info_exptl_table_use_headnotes n

loop_
_space_group_symop_id
_space_group_symop_operation_xyz
1 'x, y, z'
2 '-x, y+1/2, -z+1/2'
3 '-x, -y, -z'
4 'x, -y-1/2, z-1/2'

loop_
_atom_site_label
_atom_site_type_symbol
_atom_site_fract_x
_atom_site_fract_y
_atom_site_fract_z
_atom_site_U_iso_or_equiv
_atom_site_adp_type
_atom_site_occupancy
_atom_site_symmetry_multiplicity
_atom_site_calc_flag
_atom_site_refinement_flags
Re1 Re 0.203293(8) 0.388078(15) 0.337332(9) 0.01580(7) Uani 1 1 d .
I1 I 0.090106(12) 0.45228(3) 0.337787(15) 0.02437(8) Uani 1 1 d .
P1 P 0.19559(5) 0.23966(9) 0.41771(5) 0.0184(2) Uani 1 1 d .
P2 P 0.23038(5) 0.46785(9) 0.45313(5) 0.0183(2) Uani 1 1 d .
P3 P 0.20007(5) 0.54075(9) 0.25465(6) 0.0184(2) Uani 1 1 d .
P4 P 0.17353(5) 0.30798(9) 0.22178(5) 0.0179(2) Uani 1 1 d .
O1 O 0.38728(18) 0.4676(3) 0.3983(2) 0.0389(9) Uani 1 1 d .
H1 H 0.3675 0.4699 0.4257 0.047 Uiso 1 1 d R
C1 C 0.2801(2) 0.3416(4) 0.3471(2) 0.0211(9) Uani 1 1 d .
C2 C 0.3306(2) 0.2946(5) 0.3531(3) 0.0317(11) Uani 1 1 d .
H2 H 0.3289 0.2150 0.3383 0.038 Uiso 1 1 calc R
C3 C 0.3907(2) 0.3455(5) 0.3795(3) 0.0328(11) Uani 1 1 d .
C10 C 0.2055(2) 0.3397(4) 0.4922(2) 0.0213(9) Uani 1 1 d .
H10A H 0.2354 0.3112 0.5348 0.026 Uiso 1 1 calc R
H10B H 0.1687 0.3553 0.5014 0.026 Uiso 1 1 calc R
C11 C 0.4322(2) 0.2796(5) 0.4417(3) 0.0311(11) Uani 1 1 d .
C12 C 0.4851(3) 0.3330(5) 0.4758(3) 0.0394(13) Uani 1 1 d .
H12 H 0.4939 0.4073 0.4603 0.047 Uiso 1 1 calc R
C13 C 0.5246(3) 0.2797(6) 0.5314(3) 0.0494(15) Uani 1 1 d .
H13 H 0.5603 0.3180 0.5545 0.059 Uiso 1 1 calc R
C14 C 0.5132(3) 0.1715(6) 0.5542(3) 0.0443(14) Uani 1 1 d .
H14 H 0.5414 0.1344 0.5922 0.053 Uiso 1 1 calc R
C15 C 0.4608(3) 0.1172(5) 0.5216(3) 0.0444(14) Uani 1 1 d .
H15 H 0.4525 0.0427 0.5374 0.053 Uiso 1 1 calc R
C16 C 0.4201(2) 0.1714(5) 0.4659(3) 0.0354(12) Uani 1 1 d .
H16 H 0.3837 0.1344 0.4440 0.042 Uiso 1 1 calc R
C20 C 0.1729(2) 0.4495(4) 0.1756(2) 0.0224(9) Uani 1 1 d .
H20A H 0.1997 0.4489 0.1481 0.027 Uiso 1 1 calc R
H20B H 0.1335 0.4725 0.1459 0.027 Uiso 1 1 calc R
C21 C 0.4175(2) 0.3442(5) 0.3208(3) 0.0322(11) Uani 1 1 d .
C22 C 0.4091(3) 0.4405(5) 0.2764(3) 0.0402(13) Uani 1 1 d .
H22 H 0.3865 0.5052 0.2825 0.048 Uiso 1 1 calc R
C23 C 0.4327(3) 0.4437(6) 0.2241(3) 0.0473(15) Uani 1 1 d .
H23 H 0.4259 0.5100 0.1942 0.057 Uiso 1 1 calc R
C24 C 0.4669(3) 0.3499(7) 0.2141(3) 0.0553(18) Uani 1 1 d .
H24 H 0.4839 0.3527 0.1784 0.066 Uiso 1 1 calc R
C25 C 0.4753(3) 0.2542(7) 0.2576(4) 0.0576(18) Uani 1 1 d .
H25 H 0.4979 0.1896 0.2515 0.069 Uiso 1 1 calc R
C26 C 0.4508(3) 0.2509(6) 0.3107(3) 0.0459(14) Uani 1 1 d .
H26 H 0.4569 0.1841 0.3402 0.055 Uiso 1 1 calc R
C31 C 0.1308(2) 0.1532(4) 0.4139(2) 0.0210(9) Uani 1 1 d .
C32 C 0.1175(2) 0.1293(4) 0.4737(3) 0.0302(11) Uani 1 1 d .
H32 H 0.1409 0.1612 0.5167 0.036 Uiso 1 1 calc R
C33 C 0.0703(2) 0.0594(4) 0.4708(3) 0.0327(11) Uani 1 1 d .
H33 H 0.0607 0.0459 0.5116 0.039 Uiso 1 1 calc R
C34 C 0.0372(2) 0.0089(4) 0.4091(3) 0.0330(11) Uani 1 1 d .
H34 H 0.0057 -0.0415 0.4078 0.040 Uiso 1 1 calc R
C35 C 0.0500(2) 0.0322(5) 0.3492(3) 0.0340(11) Uani 1 1 d .
H35 H 0.0268 -0.0009 0.3064 0.041 Uiso 1 1 calc R
C36 C 0.0968(2) 0.1041(4) 0.3516(3) 0.0255(10) Uani 1 1 d .
H36 H 0.1056 0.1197 0.3104 0.031 Uiso 1 1 calc R
C41 C 0.2496(2) 0.1212(4) 0.4451(3) 0.0241(9) Uani 1 1 d .
C42 C 0.2758(3) 0.0876(5) 0.5137(3) 0.0348(11) Uani 1 1 d .
H42 H 0.2682 0.1306 0.5497 0.042 Uiso 1 1 calc R
C43 C 0.3132(3) -0.0091(5) 0.5300(3) 0.0446(14) Uani 1 1 d .
H43 H 0.3311 -0.0316 0.5769 0.054 Uiso 1 1 calc R
C44 C 0.3242(3) -0.0716(5) 0.4781(4) 0.0466(15) Uani 1 1 d .
H44 H 0.3500 -0.1369 0.4891 0.056 Uiso 1 1 calc R
C45 C 0.2976(3) -0.0393(5) 0.4095(4) 0.0413(13) Uani 1 1 d .
H45 H 0.3044 -0.0843 0.3737 0.050 Uiso 1 1 calc R
C46 C 0.2614(2) 0.0577(4) 0.3926(3) 0.0321(11) Uani 1 1 d .
H46 H 0.2446 0.0809 0.3456 0.039 Uiso 1 1 calc R
C51 C 0.1968(2) 0.5944(4) 0.4798(2) 0.0235(9) Uani 1 1 d .
C52 C 0.1826(2) 0.5922(4) 0.5406(3) 0.0309(11) Uani 1 1 d .
H52 H 0.1901 0.5232 0.5684 0.037 Uiso 1 1 calc R
C53 C 0.1580(3) 0.6882(5) 0.5610(3) 0.0396(13) Uani 1 1 d .
H53 H 0.1483 0.6851 0.6024 0.048 Uiso 1 1 calc R
C54 C 0.1476(3) 0.7881(5) 0.5218(3) 0.0417(14) Uani 1 1 d .
H54 H 0.1304 0.8543 0.5360 0.050 Uiso 1 1 calc R
C55 C 0.1617(3) 0.7940(5) 0.4618(3) 0.0395(13) Uani 1 1 d .
H55 H 0.1549 0.8643 0.4352 0.047 Uiso 1 1 calc R
C56 C 0.1859(2) 0.6960(4) 0.4403(3) 0.0320(11) Uani 1 1 d .
H56 H 0.1949 0.6992 0.3985 0.038 Uiso 1 1 calc R
C61 C 0.3064(2) 0.4863(4) 0.5074(2) 0.0227(9) Uani 1 1 d .
C62 C 0.3424(2) 0.3893(4) 0.5295(3) 0.0279(10) Uani 1 1 d .
H62 H 0.3276 0.3130 0.5146 0.033 Uiso 1 1 calc R
C63 C 0.3988(2) 0.4007(4) 0.5722(3) 0.0301(11) Uani 1 1 d .
H63 H 0.4225 0.3328 0.5861 0.036 Uiso 1 1 calc R
C64 C 0.4216(2) 0.5122(5) 0.5954(3) 0.0369(12) Uani 1 1 d .
H64 H 0.4601 0.5210 0.6264 0.044 Uiso 1 1 calc R
C65 C 0.3861(2) 0.6098(5) 0.5718(3) 0.0366(12) Uani 1 1 d .
H65 H 0.4013 0.6862 0.5856 0.044 Uiso 1 1 calc R
C66 C 0.3294(2) 0.5985(4) 0.5287(3) 0.0293(10) Uani 1 1 d .
H66 H 0.3061 0.6666 0.5135 0.035 Uiso 1 1 calc R
C71 C 0.1509(2) 0.6681(4) 0.2370(2) 0.0223(9) Uani 1 1 d .
C72 C 0.1708(2) 0.7764(4) 0.2665(3) 0.0277(10) Uani 1 1 d .
H72 H 0.2102 0.7845 0.2951 0.033 Uiso 1 1 calc R
C73 C 0.1341(3) 0.8731(4) 0.2549(3) 0.0375(13) Uani 1 1 d .
H73 H 0.1482 0.9456 0.2771 0.045 Uiso 1 1 calc R
C74 C 0.0776(3) 0.8653(5) 0.2116(3) 0.0406(13) Uani 1 1 d .
H74 H 0.0534 0.9331 0.2016 0.049 Uiso 1 1 calc R
C75 C 0.0563(2) 0.7574(5) 0.1827(3) 0.0402(13) Uani 1 1 d .
H75 H 0.0169 0.7501 0.1542 0.048 Uiso 1 1 calc R
C76 C 0.0929(2) 0.6597(4) 0.1958(3) 0.0326(11) Uani 1 1 d .
H76 H 0.0779 0.5858 0.1762 0.039 Uiso 1 1 calc R
C81 C 0.26487(19) 0.6149(4) 0.2489(3) 0.0217(9) Uani 1 1 d .
C82 C 0.3057(2) 0.6557(4) 0.3088(3) 0.0321(11) Uani 1 1 d .
H82 H 0.3028 0.6358 0.3527 0.039 Uiso 1 1 calc R
C83 C 0.3518(2) 0.7268(5) 0.3046(4) 0.0451(14) Uani 1 1 d .
H83 H 0.3792 0.7570 0.3457 0.054 Uiso 1 1 calc R
C84 C 0.3573(3) 0.7529(5) 0.2409(4) 0.0451(15) Uani 1 1 d .
H84 H 0.3890 0.7993 0.2384 0.054 Uiso 1 1 calc R
C85 C 0.3171(3) 0.7119(5) 0.1816(3) 0.0394(13) Uani 1 1 d .
H85 H 0.3209 0.7304 0.1380 0.047 Uiso 1 1 calc R
C86 C 0.2706(2) 0.6431(4) 0.1847(3) 0.0301(10) Uani 1 1 d .
H86 H 0.2427 0.6154 0.1432 0.036 Uiso 1 1 calc R
C91 C 0.1052(2) 0.2379(4) 0.1685(2) 0.0236(9) Uani 1 1 d .
C92 C 0.0554(2) 0.2473(4) 0.1871(3) 0.0296(10) Uani 1 1 d .
H92 H 0.0574 0.2836 0.2297 0.036 Uiso 1 1 calc R
C93 C 0.0028(2) 0.2040(5) 0.1439(3) 0.0379(12) Uani 1 1 d .
H93 H -0.0309 0.2112 0.1572 0.045 Uiso 1 1 calc R
C94 C -0.0010(3) 0.1509(5) 0.0820(3) 0.0415(13) Uani 1 1 d .
H94 H -0.0372 0.1221 0.0526 0.050 Uiso 1 1 calc R
C95 C 0.0485(3) 0.1395(6) 0.0626(3) 0.0463(15) Uani 1 1 d .
H95 H 0.0464 0.1020 0.0202 0.056 Uiso 1 1 calc R
C96 C 0.1015(2) 0.1839(5) 0.1060(3) 0.0366(12) Uani 1 1 d .
H96 H 0.1352 0.1771 0.0927 0.044 Uiso 1 1 calc R
C101 C 0.2278(2) 0.2169(4) 0.2023(2) 0.0230(9) Uani 1 1 d .
C102 C 0.2247(2) 0.0955(4) 0.2077(3) 0.0300(11) Uani 1 1 d .
H102 H 0.1921 0.0607 0.2160 0.036 Uiso 1 1 calc R
C103 C 0.2694(3) 0.0242(5) 0.2010(3) 0.0406(13) Uani 1 1 d .
H103 H 0.2676 -0.0587 0.2058 0.049 Uiso 1 1 calc R
C104 C 0.3163(3) 0.0740(6) 0.1875(3) 0.0416(14) Uani 1 1 d .
H104 H 0.3462 0.0254 0.1819 0.050 Uiso 1 1 calc R
C105 C 0.3195(2) 0.1934(5) 0.1822(3) 0.0372(12) Uani 1 1 d .
H105 H 0.3519 0.2275 0.1731 0.045 Uiso 1 1 calc R
C106 C 0.2760(2) 0.2658(5) 0.1899(2) 0.0268(10) Uani 1 1 d .
H106 H 0.2792 0.3488 0.1868 0.032 Uiso 1 1 calc R

loop_
_atom_site_aniso_label
_atom_site_aniso_U_11
_atom_site_aniso_U_22
_atom_site_aniso_U_33
_atom_site_aniso_U_23
_atom_site_aniso_U_13
_atom_site_aniso_U_12
Re1 0.01707(11) 0.01389(11) 0.01590(11) -0.00030(6) 0.00466(7) 0.00048(6)
I1 0.01984(14) 0.02463(16) 0.02873(16) -0.00171(11) 0.00804(11) 0.00268(10)
P1 0.0221(5) 0.0161(5) 0.0164(5) -0.0005(4) 0.0056(4) -0.0007(4)
P2 0.0210(5) 0.0162(5) 0.0173(5) -0.0011(4) 0.0057(4) 0.0000(4)
P3 0.0201(5) 0.0150(5) 0.0189(5) 0.0001(4) 0.0047(4) 0.0001(4)
P4 0.0194(5) 0.0164(5) 0.0169(5) -0.0012(4) 0.0044(4) -0.0013(4)
O1 0.040(2) 0.037(2) 0.041(2) -0.0041(16) 0.0147(18) -0.0020(16)
C1 0.022(2) 0.024(2) 0.016(2) -0.0037(17) 0.0047(17) -0.0034(17)
C2 0.031(3) 0.037(3) 0.026(2) -0.001(2) 0.010(2) 0.005(2)
C3 0.031(3) 0.036(3) 0.029(3) 0.000(2) 0.007(2) 0.001(2)
C10 0.029(2) 0.018(2) 0.018(2) -0.0032(16) 0.0089(18) -0.0026(17)
C11 0.029(2) 0.039(3) 0.029(3) 0.004(2) 0.014(2) 0.006(2)
C12 0.041(3) 0.042(3) 0.037(3) 0.009(2) 0.015(2) -0.004(2)
C13 0.033(3) 0.065(4) 0.043(3) 0.012(3) 0.003(3) -0.013(3)
C14 0.035(3) 0.051(4) 0.040(3) 0.007(3) 0.003(2) 0.003(3)
C15 0.041(3) 0.038(3) 0.047(3) 0.009(3) 0.005(3) 0.003(2)
C16 0.031(3) 0.033(3) 0.036(3) -0.007(2) 0.003(2) -0.005(2)
C20 0.032(2) 0.013(2) 0.021(2) 0.0004(16) 0.0085(19) -0.0011(17)
C21 0.023(2) 0.039(3) 0.033(3) -0.001(2) 0.008(2) 0.000(2)
C22 0.040(3) 0.044(3) 0.037(3) 0.000(2) 0.013(2) -0.001(2)
C23 0.057(4) 0.049(4) 0.039(3) -0.002(3) 0.019(3) -0.019(3)
C24 0.045(4) 0.090(5) 0.035(3) -0.005(3) 0.020(3) -0.010(4)
C25 0.044(4) 0.085(5) 0.044(4) -0.012(3) 0.015(3) 0.015(3)
C26 0.038(3) 0.059(4) 0.041(3) 0.005(3) 0.013(3) 0.007(3)
C31 0.024(2) 0.013(2) 0.026(2) -0.0004(17) 0.0085(18) 0.0037(17)
C32 0.033(3) 0.030(3) 0.029(3) -0.002(2) 0.011(2) -0.004(2)
C33 0.036(3) 0.028(3) 0.040(3) 0.004(2) 0.020(2) -0.004(2)
C34 0.023(2) 0.025(3) 0.051(3) 0.004(2) 0.012(2) -0.0012(19)
C35 0.029(3) 0.032(3) 0.040(3) -0.007(2) 0.010(2) -0.003(2)
C36 0.025(2) 0.021(2) 0.029(2) 0.0017(18) 0.008(2) 0.0028(18)
C41 0.025(2) 0.018(2) 0.028(2) 0.0008(17) 0.0079(19) -0.0019(17)
C42 0.038(3) 0.031(3) 0.033(3) 0.009(2) 0.009(2) 0.005(2)
C43 0.041(3) 0.038(3) 0.050(4) 0.020(3) 0.007(3) 0.002(3)
C44 0.038(3) 0.023(3) 0.075(5) 0.013(3) 0.013(3) 0.007(2)
C45 0.035(3) 0.027(3) 0.061(4) -0.009(3) 0.014(3) 0.004(2)
C46 0.036(3) 0.025(3) 0.033(3) -0.001(2) 0.008(2) 0.001(2)
C51 0.025(2) 0.021(2) 0.022(2) -0.0029(17) 0.0049(18) 0.0037(18)
C52 0.044(3) 0.023(2) 0.027(3) 0.0012(19) 0.013(2) 0.001(2)
C53 0.044(3) 0.043(3) 0.035(3) -0.009(2) 0.016(2) 0.005(2)
C54 0.046(3) 0.030(3) 0.044(3) -0.013(2) 0.007(3) 0.013(2)
C55 0.048(3) 0.024(3) 0.041(3) 0.000(2) 0.006(3) 0.013(2)
C56 0.046(3) 0.026(3) 0.022(2) 0.0047(19) 0.007(2) 0.006(2)
C61 0.023(2) 0.027(2) 0.019(2) 0.0012(17) 0.0074(18) -0.0017(18)
C62 0.031(3) 0.025(3) 0.026(2) -0.0020(18) 0.007(2) -0.0018(19)
C63 0.030(3) 0.029(3) 0.031(3) 0.001(2) 0.010(2) 0.004(2)
C64 0.024(2) 0.052(3) 0.034(3) -0.005(2) 0.007(2) -0.005(2)
C65 0.031(3) 0.035(3) 0.042(3) -0.010(2) 0.009(2) -0.012(2)
C66 0.031(3) 0.023(2) 0.035(3) -0.005(2) 0.013(2) -0.0061(19)
C71 0.023(2) 0.021(2) 0.024(2) 0.0060(17) 0.0084(18) -0.0012(17)
C72 0.031(2) 0.022(2) 0.029(2) 0.0004(19) 0.008(2) -0.0006(19)
C73 0.047(3) 0.018(2) 0.056(4) 0.001(2) 0.028(3) 0.006(2)
C74 0.038(3) 0.033(3) 0.058(4) 0.013(3) 0.025(3) 0.015(2)
C75 0.026(3) 0.041(3) 0.049(3) 0.013(3) 0.007(2) 0.013(2)
C76 0.026(2) 0.022(2) 0.045(3) -0.001(2) 0.006(2) -0.002(2)
C81 0.018(2) 0.013(2) 0.033(2) 0.0026(17) 0.0078(18) 0.0030(16)
C82 0.030(3) 0.025(3) 0.037(3) 0.001(2) 0.005(2) -0.002(2)
C83 0.027(3) 0.037(3) 0.059(4) 0.001(3) -0.003(3) -0.007(2)
C84 0.032(3) 0.031(3) 0.075(4) 0.009(3) 0.022(3) -0.005(2)
C85 0.046(3) 0.030(3) 0.052(3) 0.007(2) 0.029(3) 0.000(2)
C86 0.032(3) 0.026(3) 0.033(3) 0.002(2) 0.013(2) -0.003(2)
C91 0.025(2) 0.021(2) 0.020(2) -0.0008(17) -0.0003(18) -0.0043(18)
C92 0.029(2) 0.022(2) 0.038(3) 0.000(2) 0.011(2) 0.0008(19)
C93 0.028(3) 0.033(3) 0.051(3) 0.000(2) 0.011(2) -0.004(2)
C94 0.033(3) 0.043(3) 0.039(3) 0.000(3) -0.001(2) -0.011(2)
C95 0.049(4) 0.051(4) 0.034(3) -0.014(3) 0.007(3) -0.020(3)
C96 0.035(3) 0.051(3) 0.023(2) -0.006(2) 0.009(2) -0.011(2)
C101 0.025(2) 0.023(2) 0.018(2) -0.0039(17) 0.0035(17) 0.0005(18)
C102 0.038(3) 0.025(3) 0.027(2) -0.0051(19) 0.012(2) 0.002(2)
C103 0.054(4) 0.031(3) 0.037(3) -0.001(2) 0.015(3) 0.017(3)
C104 0.040(3) 0.052(4) 0.032(3) -0.009(2) 0.010(2) 0.013(3)
C105 0.030(3) 0.057(4) 0.027(3) -0.010(2) 0.012(2) -0.006(2)
C106 0.026(2) 0.033(3) 0.021(2) -0.0050(19) 0.0073(18) 0.001(2)

loop_
_atom_type_symbol
_atom_type_description
_atom_type_scat_dispersion_real
_atom_type_scat_dispersion_imag
_atom_type_scat_source
C C 0.0181 0.0091 'International Tables Vol C Tables 4.2.6.8 and 6.1.1.4'
H H 0.0000 0.0000 'International Tables Vol C Tables 4.2.6.8 and 6.1.1.4'
I I -0.3257 6.8362 'International Tables Vol C Tables 4.2.6.8 and 6.1.1.4'
O O 0.0492 0.0322 'International Tables Vol C Tables 4.2.6.8 and 6.1.1.4'
P P 0.2955 0.4335 'International Tables Vol C Tables 4.2.6.8 and 6.1.1.4'
Re Re -5.2083 5.8923 'International Tables Vol C Tables 4.2.6.8 and 6.1.1.4'

loop_
_geom_angle_atom_site_label_1
_geom_angle_atom_site_label_2
_geom_angle_atom_site_label_3
_geom_angle
P1 Re1 I1 83.46(3)
P1 Re1 P2 69.59(4)
P1 Re1 P3 173.82(4)
P1 Re1 P4 109.80(4)
P2 Re1 I1 81.73(3)
P3 Re1 I1 90.46(3)
P3 Re1 P2 110.69(4)
P3 Re1 P4 69.75(4)
P4 Re1 I1 96.76(3)
P4 Re1 P2 178.41(4)
C1 Re1 I1 173.89(13)
C1 Re1 P1 91.55(14)
C1 Re1 P2 93.25(13)
C1 Re1 P3 94.59(14)
C1 Re1 P4 88.23(13)
C10 P1 Re1 96.47(14)
C31 P1 Re1 127.07(15)
C31 P1 C10 104.0(2)
C41 P1 Re1 120.94(16)
C41 P1 C10 108.1(2)
C41 P1 C31 98.1(2)
C10 P2 Re1 95.93(14)
C51 P2 Re1 125.64(16)
C51 P2 C10 104.5(2)
C51 P2 C61 101.1(2)
C61 P2 Re1 122.25(15)
C61 P2 C10 103.7(2)
C20 P3 Re1 97.44(14)
C71 P3 Re1 125.13(14)
C71 P3 C20 104.2(2)
C81 P3 Re1 123.19(15)
C81 P3 C20 105.8(2)
C81 P3 C71 98.4(2)
C20 P4 Re1 96.95(14)
C91 P4 Re1 131.74(16)
C91 P4 C20 102.5(2)
C101 P4 Re1 114.87(15)
C101 P4 C20 105.4(2)
C101 P4 C91 101.8(2)
C2 C1 Re1 172.1(4)
C1 C2 C3 130.7(5)
O1 C3 C2 109.2(4)
O1 C3 C11 109.1(4)
O1 C3 C21 107.0(4)
C2 C3 C11 114.2(5)
C2 C3 C21 109.2(4)
C11 C3 C21 108.0(4)
P1 C10 P2 95.8(2)
C12 C11 C3 117.0(5)
C12 C11 C16 118.6(5)
C16 C11 C3 124.5(5)
C13 C12 C11 120.6(5)
C12 C13 C14 120.9(6)
C13 C14 C15 119.6(6)
C14 C15 C16 119.9(6)
C15 C16 C11 120.4(5)
P3 C20 P4 95.7(2)
C22 C21 C3 119.3(5)
C26 C21 C3 122.5(5)
C26 C21 C22 118.2(5)
C23 C22 C21 121.2(6)
C22 C23 C24 120.9(6)
C25 C24 C23 118.3(6)
C24 C25 C26 120.7(7)
C21 C26 C25 120.8(6)
C32 C31 P1 120.7(4)
C36 C31 P1 120.0(4)
C36 C31 C32 119.1(4)
C33 C32 C31 120.3(5)
C34 C33 C32 120.5(5)
C33 C34 C35 119.6(5)
C34 C35 C36 120.0(5)
C31 C36 C35 120.4(5)
C42 C41 P1 123.7(4)
C42 C41 C46 119.3(5)
C46 C41 P1 116.8(4)
C41 C42 C43 120.3(5)
C44 C43 C42 120.0(6)
C43 C44 C45 119.9(5)
C46 C45 C44 120.8(6)
C45 C46 C41 119.6(5)
C52 C51 P2 121.2(4)
C56 C51 P2 120.3(4)
C56 C51 C52 118.5(4)
C53 C52 C51 121.1(5)
C54 C53 C52 119.9(5)
C53 C54 C55 120.7(5)
C54 C55 C56 119.6(5)
C51 C56 C55 120.2(5)
C62 C61 P2 120.8(4)
C62 C61 C66 118.3(5)
C66 C61 P2 120.9(4)
C63 C62 C61 121.8(5)
C62 C63 C64 120.3(5)
C65 C64 C63 118.0(5)
C66 C65 C64 121.8(5)
C65 C66 C61 119.8(5)
C72 C71 P3 120.0(4)
C72 C71 C76 117.8(4)
C76 C71 P3 122.2(4)
C73 C72 C71 120.9(5)
C74 C73 C72 120.9(5)
C73 C74 C75 119.2(5)
C74 C75 C76 119.7(5)
C71 C76 C75 121.4(5)
C82 C81 P3 119.1(4)
C82 C81 C86 119.3(4)
C86 C81 P3 121.2(4)
C81 C82 C83 119.8(5)
C84 C83 C82 120.4(6)
C85 C84 C83 119.8(5)
C84 C85 C86 120.6(5)
C85 C86 C81 120.1(5)
C92 C91 P4 120.3(4)
C92 C91 C96 119.0(5)
C96 C91 P4 120.5(4)
C93 C92 C91 120.4(5)
C94 C93 C92 120.7(5)
C93 C94 C95 119.8(5)
C94 C95 C96 119.4(5)
C91 C96 C95 120.7(5)
C102 C101 P4 118.9(4)
C102 C101 C106 118.8(5)
C106 C101 P4 121.9(4)
C101 C102 C103 120.1(5)
C104 C103 C102 120.2(5)
C105 C104 C103 119.7(5)
C104 C105 C106 120.9(5)
C105 C106 C101 120.2(5)

loop_
_geom_bond_atom_site_label_1
_geom_bond_atom_site_label_2
_geom_bond_distance
Re1 I1 2.8555(3)
Re1 P1 2.4035(11)
Re1 P2 2.4156(11)
Re1 P3 2.4047(11)
Re1 P4 2.4103(10)
Re1 C1 1.892(5)
P1 C10 1.850(4)
P1 C31 1.840(5)
P1 C41 1.837(5)
P2 C10 1.855(4)
P2 C51 1.822(5)
P2 C61 1.834(5)
P3 C20 1.851(4)
P3 C71 1.838(5)
P3 C81 1.827(5)
P4 C20 1.862(4)
P4 C91 1.846(5)
P4 C101 1.822(5)
O1 C3 1.450(6)
C1 C2 1.309(7)
C2 C3 1.503(7)
C3 C11 1.536(7)
C3 C21 1.542(7)
C11 C12 1.388(8)
C11 C16 1.392(8)
C12 C13 1.367(9)
C13 C14 1.375(9)
C14 C15 1.380(9)
C15 C16 1.386(8)
C21 C22 1.392(8)
C21 C26 1.390(8)
C22 C23 1.369(9)
C23 C24 1.408(10)
C24 C25 1.377(11)
C25 C26 1.399(9)
C31 C32 1.390(7)
C31 C36 1.388(7)
C32 C33 1.382(7)
C33 C34 1.380(8)
C34 C35 1.385(8)
C35 C36 1.390(7)
C41 C42 1.391(7)
C41 C46 1.398(7)
C42 C43 1.397(8)
C43 C44 1.373(10)
C44 C45 1.387(10)
C45 C46 1.383(8)
C51 C52 1.396(7)
C51 C56 1.383(7)
C52 C53 1.373(7)
C53 C54 1.365(9)
C54 C55 1.378(9)
C55 C56 1.396(7)
C61 C62 1.388(7)
C61 C66 1.404(7)
C62 C63 1.372(7)
C63 C64 1.403(8)
C64 C65 1.392(8)
C65 C66 1.379(8)
C71 C72 1.387(7)
C71 C76 1.392(7)
C72 C73 1.387(7)
C73 C74 1.376(9)
C74 C75 1.386(9)
C75 C76 1.395(7)
C81 C82 1.381(7)
C81 C86 1.400(7)
C82 C83 1.407(8)
C83 C84 1.383(10)
C84 C85 1.367(9)
C85 C86 1.395(8)
C91 C92 1.389(7)
C91 C96 1.392(7)
C92 C93 1.388(8)
C93 C94 1.377(9)
C94 C95 1.393(9)
C95 C96 1.399(8)
C101 C102 1.388(7)
C101 C106 1.395(7)
C102 C103 1.401(8)
C103 C104 1.380(9)
C104 C105 1.366(9)
C105 C106 1.390(8)

loop_
_publcif_info_datablock.id
_publcif_info_datablock.publ_exptl
_publcif_info_datablock.publ_geom
_publcif_info_datablock.structure
{f3959a72-16b6-4603-ba8a-979036eb8644} y y y
{09120e2c-0ef5-420c-8a5b-7236ef1c029b} y y y
{8bfae4a2-fcd9-43f4-bdd8-dd5ab7170621} y y y
{7e82ab76-ef34-4745-9acd-49dd2ed50f44} y y y

loop_
_publcif_info_exptl_table_extra_item
sin_theta_over_lambda_max

loop_
_publcif_info_tables.block_id
_publcif_info_tables.reference_item
{f3959a72-16b6-4603-ba8a-979036eb8644} '_publcif_info_datablock.publ_exptl'

loop_
_publcif_info_cif.paper_type
EX
